data_4134087
loop_
_publ_author_name
'Kumar, Amit'
'Lionetti, Davide'
'Day, Victor'
'Blakemore, James D.'

_publ_section_title
;
 Redox-Inactive Metal Cations Modulate the Reduction Potential of the
 Uranyl Ion in Macrocyclic Complexes.
;
_journal_name_full 'Journal of the American Chemical Society'
_journal_paper_doi 10.1021/jacs.9b11903
_journal_year 2020
_chemical_formula_moiety 'C27.5 H38 Ca F3 N3 O13 S U, C H4 O, C F3 O3 S'
_chemical_formula_sum 'C29.5 H42 Ca F6 N3 O17 S2 U'
_chemical_formula_weight 1166.89
_space_group_crystal_system triclinic
_space_group_IT_number 2
_space_group_name_Hall '-P 1'
_space_group_name_H-M_alt 'P -1'
_atom_sites_solution_hydrogens mixed
_audit_creation_date 2019-09-15
_audit_creation_method
;
Olex2 1.2
(compiled 2018.05.29 svn.r3508 for OlexSys, GUI svn.r5506)
;
_cell_angle_alpha 79.402(3)
_cell_angle_beta 64.575(3)
_cell_angle_gamma 81.805(3)
_cell_formula_units_Z 2
_cell_length_a 12.7589(9)
_cell_length_b 13.2831(9)
_cell_length_c 13.7644(10)
_cell_measurement_reflns_used 9758
_cell_measurement_temperature 200(2)
_cell_measurement_theta_max 67.933
_cell_measurement_theta_min 3.590
_cell_volume 2065.6(3)
_computing_cell_refinement 'SAINT v8.34A (Bruker, 2013)'
_computing_data_collection 'Bruker APEX2'
_computing_data_reduction 'SAINT v8.34A (Bruker, 2013)'
_computing_molecular_graphics 'Olex2 (Dolomanov et al., 2009)'
_computing_publication_material 'Olex2 (Dolomanov et al., 2009)'
_computing_structure_refinement 'ShelXL (Sheldrick, 2015)'
_computing_structure_solution 'SHELXS-97 (Sheldrick 2008)'
_diffrn_ambient_temperature 199.99
_diffrn_detector_area_resol_mean 8
_diffrn_measured_fraction_theta_full 0.995
_diffrn_measured_fraction_theta_max 0.985
_diffrn_measurement_device_type 'Bruker APEX-II CCD'
_diffrn_measurement_method '\f and \w scans'
_diffrn_radiation_monochromator 'Helios high-brilliance multilayer optics'
_diffrn_radiation_type CuK\a
_diffrn_radiation_wavelength 1.54178
_diffrn_reflns_av_R_equivalents 0.0591
_diffrn_reflns_av_unetI/netI 0.0515
_diffrn_reflns_Laue_measured_fraction_full 0.995
_diffrn_reflns_Laue_measured_fraction_max 0.985
_diffrn_reflns_limit_h_max 13
_diffrn_reflns_limit_h_min -15
_diffrn_reflns_limit_k_max 15
_diffrn_reflns_limit_k_min -15
_diffrn_reflns_limit_l_max 16
_diffrn_reflns_limit_l_min -16
_diffrn_reflns_number 32430
_diffrn_reflns_point_group_measured_fraction_full 0.995
_diffrn_reflns_point_group_measured_fraction_max 0.985
_diffrn_reflns_theta_full 66.000
_diffrn_reflns_theta_max 68.453
_diffrn_reflns_theta_min 3.394
_diffrn_source 'sealed tube'
_diffrn_standards_number 0
_exptl_absorpt_coefficient_mu 14.000
_exptl_absorpt_correction_T_max 0.7530
_exptl_absorpt_correction_T_min 0.4621
_exptl_absorpt_correction_type multi-scan
_exptl_absorpt_process_details
'SADABS-2014/5 (Bruker,2014/5) was used for absorption correction. wR2(int) was 0.1112 before and 0.0749 after correction. The Ratio of minimum to maximum transmission is 0.6137. The \l/2 correction factor is 0.00150.'
_exptl_crystal_colour red
_exptl_crystal_colour_primary red
_exptl_crystal_density_diffrn 1.876
_exptl_crystal_description 'Near cube'
_exptl_crystal_F_000 1148
_exptl_crystal_size_max 0.13
_exptl_crystal_size_mid 0.085
_exptl_crystal_size_min 0.06
_refine_diff_density_max 1.521
_refine_diff_density_min -1.159
_refine_diff_density_rms 0.128
_refine_ls_extinction_method none
_refine_ls_goodness_of_fit_ref 1.093
_refine_ls_hydrogen_treatment mixed
_refine_ls_matrix_type full
_refine_ls_number_parameters 581
_refine_ls_number_reflns 7473
_refine_ls_number_restraints 19
_refine_ls_restrained_S_all 1.104
_refine_ls_R_factor_all 0.0403
_refine_ls_R_factor_gt 0.0370
_refine_ls_shift/su_max 0.001
_refine_ls_shift/su_mean 0.000
_refine_ls_structure_factor_coef Fsqd
_refine_ls_weighting_details 'w=1/[\s^2^(Fo^2^)+(0.0255P)^2^+5.7162P] where P=(Fo^2^+2Fc^2^)/3'
_refine_ls_weighting_scheme calc
_refine_ls_wR_factor_gt 0.0850
_refine_ls_wR_factor_ref 0.0866
_reflns_Friedel_coverage 0.000
_reflns_number_gt 6979
_reflns_number_total 7473
_reflns_threshold_expression 'I > 2\s(I)'
_cod_data_source_file ja9b11903_si_002.cif
_cod_data_source_block L(salben)UO2Ca
_cod_original_formula_sum 'C29.50 H42 Ca F6 N3 O17 S2 U'
_cod_database_code 4134087
_shelx_shelxl_version_number 2014/7
_shelx_space_group_comment
;
The symmetry employed for this shelxl refinement is uniquely defined
by the following loop, which should always be used as a source of
symmetry information in preference to the above space-group names.
They are only intended as comments.
;
_shelx_estimated_absorpt_t_max 0.487
_shelx_estimated_absorpt_t_min 0.263
_olex2_refinement_description
;
1. Fixed Uiso
 At 1.2 times of:
  All C(H) groups, All C(H,H) groups, All C(H,H,H,H) groups
 At 1.5 times of:
  All C(H,H,H) groups, All O(H) groups
2. Restrained distances
 C23-C24 = C21-C22
 1.52549 with sigma of 0.01
 N3-C23 = N3-C22 = N3-C25
 1.416417 with sigma of 0.01
 C23A-C22A = C23A-C25A = C22A-C25A
 2.491583 with sigma of 0.02
 N3-C24 = N3-C21 = C23-C22 = C23-C25 = C22-C25
 2.491583 with sigma of 0.02
3. Uiso/Uaniso restraints and constraints
Uanis(C25A) \\sim Ueq: with sigma of 0.01 and sigma for terminal atoms of 0.02
4. Others
 1(DFIX)=0.9285*FVAR(2)
 1(DFIX)=FVAR(1)
 1(DFIX)=1(DFIX)=1.6333*FVAR(2)
 Sof(H21C)=Sof(H21D)=Sof(H24C)=Sof(H24D)=Sof(C22A)=Sof(H22A)=Sof(H22B)=
 Sof(C23A)=Sof(H23C)=Sof(H23D)=Sof(C25A)=Sof(H25D)=Sof(H25E)=Sof(H25F)=1-FVAR(2)
 Sof(H21A)=Sof(H21B)=Sof(H24A)=Sof(H24B)=Sof(C23)=Sof(H23A)=Sof(H23B)=Sof(C25)=
 Sof(H25A)=Sof(H25B)=Sof(H25C)=Sof(C22)=Sof(H22C)=Sof(H22D)=FVAR(2)
 Fixed Sof: H2SB(0.5) C2S(0.5) H2SC(0.5) H2SD(0.5) H2SE(0.5)
5.a Everything fixed:
 H2SB
5.b Secondary CH2 refined with riding coordinates:
 C8(H8A,H8B), C9(H9A,H9B), C10(H10A,H10B), C11(H11A,H11B), C12(H12A,H12B),
 C13(H13A,H13B), C21(H21C,H21D), C21(H21A,H21B), C24(H24A,H24B), C24(H24C,H24D),
  C23(H23A,H23B), C22A(H22A,H22B), C23A(H23C,H23D), C22(H22C,H22D)
5.c Aromatic/amide H refined with riding coordinates:
 C1(H1), C3(H3), C4(H4), C5(H5), C15(H15), C16(H16), C17(H17), C20(H20)
5.d Tetrahedral OH refined with riding coordinates:
 O1S(H1S)
5.e Idealised Me refined as rotating group:
 C1S(H1SA,H1SB,H1SC), C2S(H2SC,H2SD,H2SE), C25(H25A,H25B,H25C), C25A(H25D,H25E,
 H25F), C3S(H3SA,H3SB,H3SC)
5.f Idealised tetrahedral OH refined as rotating group:
 O3S(H3S)
;
_olex2_submission_special_instructions 'No special instructions were received'

loop_
_space_group_symop_operation_xyz
'x, y, z'
'-x, -y, -z'

loop_
_atom_site_label
_atom_site_type_symbol
_atom_site_fract_x
_atom_site_fract_y
_atom_site_fract_z
_atom_site_U_iso_or_equiv
_atom_site_adp_type
_atom_site_occupancy
_atom_site_site_symmetry_order
_atom_site_calc_flag
_atom_site_refinement_flags_posn
_atom_site_refinement_flags_adp
_atom_site_refinement_flags_occupancy
_atom_site_disorder_assembly
_atom_site_disorder_group
C1 C 0.9282(6) 0.3911(5) 0.5300(6) 0.0499(15) Uani 1 1 d . . . . .
H1 H 0.9707 0.3707 0.5735 0.060 Uiso 1 1 calc R . . . .
C2 C 0.8443(6) 0.4795(4) 0.5569(5) 0.0443(13) Uani 1 1 d . . . . .
C3 C 0.8083(8) 0.5071(5) 0.6610(6) 0.0593(19) Uani 1 1 d . . . . .
H3 H 0.8392 0.4685 0.7092 0.071 Uiso 1 1 calc R . . . .
C4 C 0.7302(9) 0.5881(6) 0.6936(6) 0.067(2) Uani 1 1 d . . . . .
H4 H 0.7079 0.6060 0.7639 0.080 Uiso 1 1 calc R . . . .
C5 C 0.6825(7) 0.6452(5) 0.6250(6) 0.0547(17) Uani 1 1 d . . . . .
H5 H 0.6279 0.7020 0.6480 0.066 Uiso 1 1 calc R . . . .
C6 C 0.7151(5) 0.6186(4) 0.5236(5) 0.0356(11) Uani 1 1 d . . . . .
C7 C 0.7976(5) 0.5364(4) 0.4845(4) 0.0329(11) Uani 1 1 d . . . . .
C8 C 0.5736(6) 0.7427(6) 0.4819(6) 0.0563(17) Uani 1 1 d . . . . .
H8A H 0.5490 0.7524 0.5584 0.068 Uiso 1 1 calc R . . . .
H8B H 0.5067 0.7209 0.4744 0.068 Uiso 1 1 calc R . . . .
C9 C 0.6132(7) 0.8391(5) 0.4095(7) 0.0588(18) Uani 1 1 d . . . . .
H9A H 0.5497 0.8943 0.4279 0.071 Uiso 1 1 calc R . . . .
H9B H 0.6801 0.8610 0.4169 0.071 Uiso 1 1 calc R . . . .
C10 C 0.6897(6) 0.9071(5) 0.2230(7) 0.0599(19) Uani 1 1 d . . . . .
H10A H 0.7609 0.9266 0.2246 0.072 Uiso 1 1 calc R . . . .
H10B H 0.6305 0.9658 0.2392 0.072 Uiso 1 1 calc R . . . .
C11 C 0.7159(6) 0.8796(5) 0.1153(7) 0.062(2) Uani 1 1 d . . . . .
H11A H 0.6441 0.8628 0.1127 0.074 Uiso 1 1 calc R . . . .
H11B H 0.7488 0.9377 0.0579 0.074 Uiso 1 1 calc R . . . .
C12 C 0.8373(7) 0.7613(7) -0.0052(6) 0.066(2) Uani 1 1 d . . . . .
H12A H 0.9171 0.7282 -0.0266 0.079 Uiso 1 1 calc R . . . .
H12B H 0.8398 0.8224 -0.0595 0.079 Uiso 1 1 calc R . . . .
C13 C 0.7584(7) 0.6878(7) -0.0045(6) 0.064(2) Uani 1 1 d . . . . .
H13A H 0.6797 0.7215 0.0102 0.077 Uiso 1 1 calc R . . . .
H13B H 0.7895 0.6615 -0.0752 0.077 Uiso 1 1 calc R . . . .
C14 C 0.7091(7) 0.5178(7) 0.0831(6) 0.0600(18) Uani 1 1 d . . . . .
C15 C 0.6564(10) 0.5050(9) 0.0174(9) 0.091(3) Uani 1 1 d . . . . .
H15 H 0.6442 0.5617 -0.0307 0.109 Uiso 1 1 calc R . . . .
C16 C 0.6211(12) 0.4087(12) 0.0216(13) 0.120(5) Uani 1 1 d . . . . .
H16 H 0.5861 0.4011 -0.0250 0.144 Uiso 1 1 calc R . . . .
C17 C 0.6349(10) 0.3279(9) 0.0885(11) 0.095(4) Uani 1 1 d . . . . .
H17 H 0.6094 0.2636 0.0900 0.115 Uiso 1 1 calc R . . . .
C18 C 0.6889(7) 0.3376(7) 0.1592(8) 0.069(2) Uani 1 1 d . . . . .
C19 C 0.7212(5) 0.4347(6) 0.1591(6) 0.0492(15) Uani 1 1 d . . . . .
C20 C 0.7072(7) 0.2428(6) 0.2216(8) 0.069(2) Uani 1 1 d . . . . .
H20 H 0.6715 0.1857 0.2194 0.082 Uiso 1 1 calc R . . . .
C21 C 0.7726(8) 0.1170(6) 0.3313(9) 0.080(3) Uani 1 1 d D . . . .
H21C H 0.7156 0.1076 0.4082 0.096 Uiso 0.349(13) 1 calc R . P A 2
H21D H 0.7594 0.0683 0.2919 0.096 Uiso 0.349(13) 1 calc R . P A 2
H21A H 0.8247 0.0744 0.2746 0.096 Uiso 0.651(13) 1 calc R . P A 1
H21B H 0.6944 0.0903 0.3637 0.096 Uiso 0.651(13) 1 calc R . P A 1
C24 C 1.0345(6) 0.2489(5) 0.4450(7) 0.062(2) Uani 1 1 d D . . . .
H24A H 1.0670 0.2429 0.4997 0.075 Uiso 0.651(13) 1 calc R . P A 1
H24B H 1.0992 0.2534 0.3716 0.075 Uiso 0.651(13) 1 calc R . P A 1
H24C H 1.0170 0.2097 0.5180 0.075 Uiso 0.349(13) 1 calc R . P A 2
H24D H 1.1138 0.2727 0.4164 0.075 Uiso 0.349(13) 1 calc R . P A 2
C26 C 1.0556(6) 0.8731(5) 0.1044(6) 0.0567(17) Uani 1 1 d . . . . .
Ca Ca 0.76968(9) 0.64690(8) 0.25373(8) 0.0328(2) Uani 1 1 d . . . . .
F11 F 1.1631(5) 0.9021(5) 0.0699(5) 0.099(2) Uani 1 1 d . . . . .
F12 F 1.0533(4) 0.8301(4) 0.0265(4) 0.0719(12) Uani 1 1 d . . . . .
F13 F 0.9838(5) 0.9578(3) 0.1150(4) 0.0799(15) Uani 1 1 d . . . . .
N1 N 0.9502(5) 0.3389(4) 0.4543(5) 0.0472(12) Uani 1 1 d . . . . .
N2 N 0.7649(5) 0.2255(4) 0.2793(6) 0.0612(17) Uani 1 1 d . . . . .
N3 N 0.9168(5) 0.1672(4) 0.3829(5) 0.0592(16) Uani 1 1 d D . . . .
O1 O 0.8296(3) 0.5182(3) 0.3836(3) 0.0344(8) Uani 1 1 d . . . . .
O1S O 0.5721(4) 0.6230(3) 0.2992(4) 0.0486(10) Uani 1 1 d . . . . .
H1S H 0.5381 0.6690 0.2701 0.07(3) Uiso 1 1 calc R . . . .
C1S C 0.5011(6) 0.5389(6) 0.3507(8) 0.068(2) Uani 1 1 d . . . . .
H1SA H 0.4251 0.5630 0.4033 0.102 Uiso 1 1 calc GR . . . .
H1SB H 0.5386 0.4871 0.3884 0.102 Uiso 1 1 calc GR . . . .
H1SC H 0.4907 0.5087 0.2960 0.102 Uiso 1 1 calc GR . . . .
O2 O 0.7629(4) 0.4509(3) 0.2267(4) 0.0422(9) Uani 1 1 d . . . . .
O2S O 0.9650(4) 0.5933(4) 0.1392(4) 0.0495(10) Uani 1 1 d . . . . .
H2SA H 1.030(6) 0.610(6) 0.153(6) 0.048(19) Uiso 1 1 d . . . . .
H2SB H 0.9988 0.5656 0.0817 0.059 Uiso 0.5 1 d . . P . .
C2S C 1.0183(16) 0.5493(15) 0.0484(12) 0.077(5) Uani 0.5 1 d . . P B 2
H2SC H 1.0997 0.5297 0.0356 0.116 Uiso 0.5 1 calc GR . P B 2
H2SD H 1.0151 0.5980 -0.0132 0.116 Uiso 0.5 1 calc GR . P B 2
H2SE H 0.9792 0.4880 0.0564 0.116 Uiso 0.5 1 calc GR . P B 2
O3 O 0.7547(4) 0.6064(4) 0.0805(4) 0.0538(11) Uani 1 1 d . . . . .
O4 O 0.7981(4) 0.7926(4) 0.0992(4) 0.0536(11) Uani 1 1 d . . . . .
O5 O 0.6468(4) 0.8191(3) 0.3008(4) 0.0461(10) Uani 1 1 d . . . . .
O6 O 0.6702(4) 0.6662(3) 0.4506(3) 0.0432(9) Uani 1 1 d . . . . .
O7 O 0.9824(4) 0.3629(3) 0.2243(4) 0.0481(10) Uani 1 1 d . . . . .
O8 O 0.7124(4) 0.3363(3) 0.4582(4) 0.0499(10) Uani 1 1 d . . . . .
O11 O 0.8971(4) 0.7665(3) 0.2634(4) 0.0460(10) Uani 1 1 d . . . . .
O12 O 1.0326(5) 0.8461(5) 0.3012(5) 0.0715(15) Uani 1 1 d . . . . .
O13 O 1.0973(4) 0.6985(4) 0.2014(5) 0.0634(14) Uani 1 1 d . . . . .
S1 S 1.01670(14) 0.78714(12) 0.23235(14) 0.0491(4) Uani 1 1 d . . . . .
U U 0.84327(2) 0.35630(2) 0.33831(2) 0.03483(7) Uani 1 1 d . . . . .
C23 C 0.9621(9) 0.1583(6) 0.4661(8) 0.060(3) Uani 0.651(13) 1 d D . P A 1
H23A H 1.0110 0.0932 0.4651 0.072 Uiso 0.651(13) 1 calc R . P A 1
H23B H 0.8965 0.1570 0.5387 0.072 Uiso 0.651(13) 1 calc R . P A 1
C25 C 1.0128(9) 0.1300(8) 0.2848(8) 0.059(3) Uani 0.651(13) 1 d D . P A 1
H25A H 0.9885 0.1423 0.2248 0.089 Uiso 0.651(13) 1 calc GR . P A 1
H25B H 1.0309 0.0563 0.3008 0.089 Uiso 0.651(13) 1 calc GR . P A 1
H25C H 1.0820 0.1671 0.2643 0.089 Uiso 0.651(13) 1 calc GR . P A 1
C22A C 0.891(2) 0.1040(15) 0.322(2) 0.102(13) Uani 0.349(13) 1 d D . P A 2
H22A H 0.9073 0.0311 0.3472 0.122 Uiso 0.349(13) 1 calc R . P A 2
H22B H 0.9441 0.1188 0.2448 0.122 Uiso 0.349(13) 1 calc R . P A 2
C23A C 1.0315(14) 0.1751(13) 0.3668(18) 0.064(7) Uani 0.349(13) 1 d D . P A 2
H23C H 1.0775 0.2029 0.2902 0.077 Uiso 0.349(13) 1 calc R . P A 2
H23D H 1.0670 0.1062 0.3819 0.077 Uiso 0.349(13) 1 calc R . P A 2
C25A C 0.8384(19) 0.1369(16) 0.5112(17) 0.079(8) Uani 0.349(13) 1 d D U P A 2
H25D H 0.8404 0.1901 0.5511 0.119 Uiso 0.349(13) 1 calc GR . P A 2
H25E H 0.8692 0.0709 0.5374 0.119 Uiso 0.349(13) 1 calc GR . P A 2
H25F H 0.7579 0.1314 0.5230 0.119 Uiso 0.349(13) 1 calc GR . P A 2
C3S C 0.3443(10) 0.7564(9) 0.2199(12) 0.102(4) Uani 1 1 d . . . . .
H3SA H 0.3391 0.8008 0.1566 0.153 Uiso 1 1 calc GR . . . .
H3SB H 0.2756 0.7711 0.2856 0.153 Uiso 1 1 calc GR . . . .
H3SC H 0.3482 0.6843 0.2107 0.153 Uiso 1 1 calc GR . . . .
O3S O 0.4461(5) 0.7752(4) 0.2296(6) 0.0682(15) Uani 1 1 d . . . . .
H3S H 0.4294 0.8194 0.2714 0.102 Uiso 1 1 calc GR . . . .
C27 C 0.3932(11) 1.0968(8) 0.1755(10) 0.092(3) Uani 1 1 d . . . . .
F21 F 0.3133(8) 1.0520(7) 0.1624(8) 0.141(3) Uani 1 1 d . . . . .
F22 F 0.4959(7) 1.0666(6) 0.1045(6) 0.119(2) Uani 1 1 d . . . . .
F23 F 0.3762(8) 1.1973(5) 0.1514(7) 0.131(3) Uani 1 1 d . . . . .
O21 O 0.4740(5) 1.1150(4) 0.3105(5) 0.0650(13) Uani 1 1 d . . . . .
O22 O 0.2660(6) 1.1025(5) 0.3796(7) 0.093(2) Uani 1 1 d . . . . .
O23 O 0.3996(5) 0.9531(4) 0.3263(5) 0.0649(14) Uani 1 1 d . . . . .
S2 S 0.38086(14) 1.06325(12) 0.31364(16) 0.0540(4) Uani 1 1 d . . . . .
C22 C 0.8179(8) 0.1060(7) 0.4195(9) 0.067(4) Uani 0.651(13) 1 d D . P A 1
H22C H 0.7553 0.1289 0.4864 0.081 Uiso 0.651(13) 1 calc R . P A 1
H22D H 0.8413 0.0330 0.4368 0.081 Uiso 0.651(13) 1 calc R . P A 1

loop_
_atom_site_aniso_label
_atom_site_aniso_U_11
_atom_site_aniso_U_22
_atom_site_aniso_U_33
_atom_site_aniso_U_23
_atom_site_aniso_U_13
_atom_site_aniso_U_12
C1 0.053(4) 0.043(3) 0.056(4) 0.014(3) -0.032(3) -0.004(3)
C2 0.057(4) 0.034(3) 0.048(3) 0.007(2) -0.031(3) -0.008(2)
C3 0.100(6) 0.041(3) 0.052(4) 0.001(3) -0.051(4) 0.001(3)
C4 0.113(7) 0.053(4) 0.049(4) -0.014(3) -0.048(4) 0.005(4)
C5 0.082(5) 0.039(3) 0.043(3) -0.007(3) -0.028(3) 0.002(3)
C6 0.048(3) 0.027(2) 0.033(3) 0.001(2) -0.019(2) -0.005(2)
C7 0.041(3) 0.023(2) 0.035(3) 0.0005(19) -0.018(2) -0.006(2)
C8 0.054(4) 0.059(4) 0.045(4) -0.016(3) -0.015(3) 0.021(3)
C9 0.066(4) 0.044(4) 0.075(5) -0.025(3) -0.037(4) 0.016(3)
C10 0.054(4) 0.030(3) 0.094(6) 0.006(3) -0.036(4) 0.000(3)
C11 0.051(4) 0.049(4) 0.069(5) 0.024(3) -0.023(3) -0.003(3)
C12 0.064(4) 0.081(5) 0.040(4) 0.016(3) -0.020(3) -0.002(4)
C13 0.068(5) 0.085(5) 0.041(4) 0.001(3) -0.030(3) 0.005(4)
C14 0.060(4) 0.078(5) 0.055(4) -0.024(4) -0.034(3) 0.005(4)
C15 0.105(7) 0.114(8) 0.090(7) -0.024(6) -0.076(6) 0.008(6)
C16 0.131(10) 0.142(12) 0.153(13) -0.066(10) -0.109(10) 0.008(9)
C17 0.099(7) 0.096(8) 0.137(10) -0.057(7) -0.078(8) 0.003(6)
C18 0.059(4) 0.072(5) 0.095(6) -0.045(5) -0.040(4) 0.005(4)
C19 0.039(3) 0.063(4) 0.052(4) -0.022(3) -0.022(3) 0.002(3)
C20 0.052(4) 0.059(5) 0.104(7) -0.042(5) -0.029(4) -0.002(3)
C21 0.078(5) 0.036(4) 0.123(8) -0.013(4) -0.034(6) -0.014(3)
C24 0.060(4) 0.051(4) 0.070(5) 0.001(3) -0.033(4) 0.020(3)
C26 0.059(4) 0.048(4) 0.060(4) 0.016(3) -0.027(3) -0.014(3)
Ca 0.0344(5) 0.0301(5) 0.0315(5) -0.0002(4) -0.0136(4) 0.0001(4)
F11 0.080(3) 0.105(4) 0.103(4) 0.046(3) -0.039(3) -0.051(3)
F12 0.076(3) 0.080(3) 0.049(2) 0.007(2) -0.020(2) -0.010(2)
F13 0.104(4) 0.046(2) 0.076(3) 0.017(2) -0.036(3) 0.001(2)
N1 0.048(3) 0.035(3) 0.054(3) 0.002(2) -0.022(2) 0.006(2)
N2 0.055(3) 0.029(3) 0.086(5) -0.025(3) -0.009(3) -0.006(2)
N3 0.064(4) 0.035(3) 0.054(3) 0.005(2) -0.007(3) 0.002(2)
O1 0.0390(19) 0.0295(18) 0.0331(19) -0.0018(14) -0.0158(16) 0.0028(14)
O1S 0.039(2) 0.037(2) 0.066(3) -0.008(2) -0.019(2) -0.0004(17)
C1S 0.046(4) 0.044(4) 0.087(6) -0.016(4) 0.001(4) -0.006(3)
O2 0.044(2) 0.040(2) 0.048(2) -0.0116(17) -0.0233(19) 0.0027(17)
O2S 0.038(2) 0.055(3) 0.046(2) -0.0014(19) -0.0107(19) -0.0032(19)
C2S 0.073(10) 0.087(12) 0.039(8) -0.007(7) 0.000(7) 0.013(9)
O3 0.058(3) 0.068(3) 0.040(2) 0.001(2) -0.028(2) -0.004(2)
O4 0.053(3) 0.051(3) 0.051(3) 0.011(2) -0.025(2) 0.000(2)
O5 0.054(2) 0.0300(19) 0.055(3) -0.0047(18) -0.026(2) 0.0037(17)
O6 0.048(2) 0.044(2) 0.033(2) -0.0070(16) -0.0160(17) 0.0118(18)
O7 0.042(2) 0.037(2) 0.050(2) -0.0017(18) -0.0077(19) 0.0026(17)
O8 0.047(2) 0.039(2) 0.056(3) -0.0090(19) -0.014(2) 0.0000(18)
O11 0.044(2) 0.041(2) 0.053(3) 0.0022(18) -0.023(2) -0.0046(17)
O12 0.089(4) 0.073(4) 0.072(4) 0.009(3) -0.051(3) -0.031(3)
O13 0.051(3) 0.049(3) 0.087(4) 0.014(2) -0.036(3) -0.001(2)
S1 0.0538(8) 0.0444(8) 0.0544(9) 0.0138(7) -0.0325(7) -0.0137(6)
U 0.03358(10) 0.02383(9) 0.03673(11) -0.00257(6) -0.00626(7) 0.00056(6)
C23 0.074(8) 0.037(5) 0.049(6) 0.004(4) -0.019(6) 0.017(5)
C25 0.065(7) 0.036(5) 0.056(6) -0.013(4) -0.008(5) 0.014(5)
C22A 0.086(19) 0.021(10) 0.17(4) -0.017(14) -0.03(2) 0.014(10)
C23A 0.046(11) 0.033(9) 0.087(17) 0.006(9) -0.015(11) 0.018(8)
C25A 0.076(13) 0.037(9) 0.083(14) 0.025(9) -0.008(10) 0.002(9)
C3S 0.091(7) 0.090(7) 0.160(12) -0.040(8) -0.080(8) 0.007(6)
O3S 0.068(3) 0.054(3) 0.100(5) -0.020(3) -0.051(3) 0.005(2)
C27 0.109(8) 0.080(6) 0.104(8) -0.007(6) -0.070(7) 0.018(6)
F21 0.170(7) 0.134(6) 0.186(9) -0.017(6) -0.142(7) 0.002(5)
F22 0.141(6) 0.131(6) 0.073(4) -0.011(4) -0.041(4) 0.013(5)
F23 0.196(8) 0.080(4) 0.142(6) 0.021(4) -0.115(6) 0.016(4)
O21 0.071(3) 0.048(3) 0.079(4) -0.013(2) -0.031(3) -0.004(2)
O22 0.066(4) 0.060(3) 0.115(6) -0.015(3) -0.005(4) 0.009(3)
O23 0.064(3) 0.033(2) 0.089(4) -0.004(2) -0.028(3) 0.004(2)
S2 0.0495(8) 0.0347(7) 0.0677(10) -0.0067(7) -0.0178(8) 0.0064(6)
C22 0.062(7) 0.026(5) 0.083(9) 0.012(5) -0.007(7) -0.007(4)

loop_
_atom_type_symbol
_atom_type_description
_atom_type_scat_dispersion_real
_atom_type_scat_dispersion_imag
_atom_type_scat_source
C C 0.0181 0.0091 'International Tables Vol C Tables 4.2.6.8 and 6.1.1.4'
H H 0.0000 0.0000 'International Tables Vol C Tables 4.2.6.8 and 6.1.1.4'
Ca Ca 0.3641 1.2855 'International Tables Vol C Tables 4.2.6.8 and 6.1.1.4'
F F 0.0727 0.0534 'International Tables Vol C Tables 4.2.6.8 and 6.1.1.4'
N N 0.0311 0.0180 'International Tables Vol C Tables 4.2.6.8 and 6.1.1.4'
O O 0.0492 0.0322 'International Tables Vol C Tables 4.2.6.8 and 6.1.1.4'
S S 0.3331 0.5567 'International Tables Vol C Tables 4.2.6.8 and 6.1.1.4'
U U -4.3638 13.4090 'International Tables Vol C Tables 4.2.6.8 and 6.1.1.4'

loop_
_geom_angle_atom_site_label_1
_geom_angle_atom_site_label_2
_geom_angle_atom_site_label_3
_geom_angle
C2 C1 H1 116.8
N1 C1 H1 116.8
N1 C1 C2 126.3(6)
C3 C2 C1 116.7(6)
C3 C2 C7 119.8(6)
C7 C2 C1 123.5(6)
C2 C3 H3 119.4
C4 C3 C2 121.1(6)
C4 C3 H3 119.4
C3 C4 H4 119.7
C3 C4 C5 120.5(7)
C5 C4 H4 119.7
C4 C5 H5 120.4
C6 C5 C4 119.3(6)
C6 C5 H5 120.4
C5 C6 C7 122.7(5)
C5 C6 O6 124.6(5)
O6 C6 C7 112.7(5)
C6 C7 C2 116.6(5)
O1 C7 C2 123.9(5)
O1 C7 C6 119.5(5)
H8A C8 H8B 108.5
C9 C8 H8A 110.2
C9 C8 H8B 110.2
O6 C8 H8A 110.2
O6 C8 H8B 110.2
O6 C8 C9 107.3(6)
C8 C9 H9A 110.3
C8 C9 H9B 110.3
H9A C9 H9B 108.6
O5 C9 C8 106.9(6)
O5 C9 H9A 110.3
O5 C9 H9B 110.3
H10A C10 H10B 108.5
C11 C10 H10A 110.3
C11 C10 H10B 110.3
O5 C10 H10A 110.3
O5 C10 H10B 110.3
O5 C10 C11 107.2(6)
C10 C11 H11A 110.3
C10 C11 H11B 110.3
H11A C11 H11B 108.5
O4 C11 C10 107.2(6)
O4 C11 H11A 110.3
O4 C11 H11B 110.3
H12A C12 H12B 108.1
C13 C12 H12A 109.5
C13 C12 H12B 109.5
O4 C12 H12A 109.5
O4 C12 H12B 109.5
O4 C12 C13 110.9(6)
C12 C13 H13A 110.7
C12 C13 H13B 110.7
H13A C13 H13B 108.8
O3 C13 C12 105.1(6)
O3 C13 H13A 110.7
O3 C13 H13B 110.7
C15 C14 C19 119.8(9)
O3 C14 C15 125.4(9)
O3 C14 C19 114.9(6)
C14 C15 H15 119.9
C14 C15 C16 120.2(11)
C16 C15 H15 119.9
C15 C16 H16 119.0
C17 C16 C15 121.9(10)
C17 C16 H16 119.0
C16 C17 H17 120.0
C16 C17 C18 119.9(10)
C18 C17 H17 120.0
C19 C18 C17 119.0(9)
C19 C18 C20 126.4(7)
C20 C18 C17 114.5(8)
C18 C19 C14 118.9(7)
O2 C19 C14 118.7(6)
O2 C19 C18 122.4(7)
C18 C20 H20 115.8
N2 C20 C18 128.4(7)
N2 C20 H20 115.8
H21C C21 H21D 109.2
H21A C21 H21B 107.8
N2 C21 H21C 111.3
N2 C21 H21D 111.3
N2 C21 H21A 108.9
N2 C21 H21B 108.9
N2 C21 C22 113.2(7)
C22A C21 H21C 111.3
C22A C21 H21D 111.3
C22A C21 N2 102.4(11)
C22 C21 H21A 108.9
C22 C21 H21B 108.9
H24A C24 H24B 109.0
H24C C24 H24D 107.9
N1 C24 H24A 111.1
N1 C24 H24B 111.1
N1 C24 H24C 109.2
N1 C24 H24D 109.2
N1 C24 C23 103.5(6)
N1 C24 C23A 112.1(8)
C23 C24 H24A 111.1
C23 C24 H24B 111.1
C23A C24 H24C 109.2
C23A C24 H24D 109.2
F11 C26 S1 110.3(5)
F12 C26 F11 107.1(7)
F12 C26 F13 107.2(6)
F12 C26 S1 112.8(5)
F13 C26 F11 107.6(6)
F13 C26 S1 111.6(5)
O1 Ca O2 68.35(13)
O1 Ca O3 125.53(14)
O1 Ca O4 155.52(15)
O1 Ca O5 124.94(14)
O1 Ca U 33.98(9)
O1S Ca O1 106.59(15)
O1S Ca O2 73.31(14)
O1S Ca O2S 142.47(17)
O1S Ca O3 71.64(16)
O1S Ca O4 97.89(16)
O1S Ca O5 71.28(14)
O1S Ca O6 76.57(16)
O1S Ca O11 142.61(15)
O1S Ca U 93.60(11)
O2 Ca U 34.78(9)
O2S Ca O1 77.83(14)
O2S Ca O2 74.17(15)
O2S Ca O3 75.82(16)
O2S Ca O4 83.14(16)
O2S Ca O5 137.34(16)
O2S Ca O6 132.89(16)
O2S Ca O11 73.69(16)
O2S Ca U 69.03(11)
O3 Ca O2 58.96(14)
O3 Ca U 91.80(11)
O4 Ca O2 120.88(16)
O4 Ca O3 62.80(17)
O4 Ca O5 62.57(15)
O4 Ca U 146.59(12)
O5 Ca O2 144.51(14)
O5 Ca O3 106.44(15)
O5 Ca U 150.43(11)
O6 Ca O1 62.39(12)
O6 Ca O2 109.93(14)
O6 Ca O3 148.15(16)
O6 Ca O4 124.90(16)
O6 Ca O5 63.92(14)
O6 Ca U 88.26(10)
O11 Ca O1 87.15(13)
O11 Ca O2 142.91(13)
O11 Ca O3 128.13(16)
O11 Ca O4 72.69(16)
O11 Ca O5 72.40(14)
O11 Ca O6 79.86(16)
O11 Ca U 114.35(10)
C1 N1 C24 117.3(6)
C1 N1 U 126.1(4)
C24 N1 U 115.9(5)
C20 N2 C21 116.1(7)
C20 N2 U 127.4(5)
C21 N2 U 115.9(6)
C23 N3 U 111.2(4)
C23 N3 C25 107.3(7)
C25 N3 U 111.1(5)
C22A N3 U 107.9(10)
C22A N3 C25A 109.2(12)
C23A N3 U 103.8(7)
C23A N3 C22A 121.1(12)
C23A N3 C25A 109.1(13)
C25A N3 U 104.3(8)
C22 N3 U 106.2(5)
C22 N3 C23 111.5(6)
C22 N3 C25 109.6(7)
C7 O1 Ca 119.9(3)
C7 O1 U 123.4(3)
U O1 Ca 108.36(15)
Ca O1S H1S 115.5
C1S O1S Ca 134.0(4)
C1S O1S H1S 109.5
O1S C1S H1SA 109.5
O1S C1S H1SB 109.5
O1S C1S H1SC 109.5
H1SA C1S H1SB 109.5
H1SA C1S H1SC 109.5
H1SB C1S H1SC 109.5
C19 O2 Ca 119.0(4)
C19 O2 U 138.2(4)
U O2 Ca 102.78(15)
Ca O2S H2SA 119(4)
Ca O2S H2SB 137.0
H2SA O2S H2SB 103.4
C2S O2S Ca 136.9(10)
C2S O2S H2SA 103(4)
C2S O2S H2SB 0.1
O2S C2S H2SB 0.2
O2S C2S H2SC 109.5
O2S C2S H2SD 109.5
O2S C2S H2SE 109.5
H2SB C2S H2SC 109.4
H2SB C2S H2SD 109.3
H2SB C2S H2SE 109.7
H2SC C2S H2SD 109.5
H2SC C2S H2SE 109.5
H2SD C2S H2SE 109.5
C13 O3 Ca 119.6(5)
C14 O3 C13 116.8(6)
C14 O3 Ca 120.7(4)
C11 O4 C12 113.4(6)
C11 O4 Ca 119.4(4)
C12 O4 Ca 114.9(4)
C9 O5 Ca 115.2(4)
C10 O5 C9 111.8(6)
C10 O5 Ca 115.6(4)
C6 O6 C8 120.5(5)
C6 O6 Ca 122.0(3)
C8 O6 Ca 116.7(4)
S1 O11 Ca 144.6(3)
O11 S1 C26 104.6(3)
O12 S1 C26 103.2(4)
O12 S1 O11 114.8(3)
O12 S1 O13 116.5(4)
O13 S1 C26 102.7(3)
O13 S1 O11 112.9(3)
N1 U Ca 110.49(12)
N1 U N2 132.2(2)
N1 U N3 66.63(18)
N2 U Ca 117.10(16)
N2 U N3 66.4(2)
N3 U Ca 173.57(12)
O1 U Ca 37.66(9)
O1 U N1 74.43(15)
O1 U N2 150.02(18)
O1 U N3 140.77(17)
O2 U Ca 42.45(10)
O2 U N1 152.54(16)
O2 U N2 75.2(2)
O2 U N3 139.60(17)
O2 U O1 79.60(14)
O7 U Ca 89.38(13)
O7 U N1 86.8(2)
O7 U N2 97.1(2)
O7 U N3 84.76(17)
O7 U O1 97.98(17)
O7 U O2 88.07(18)
O8 U Ca 97.12(14)
O8 U N1 88.8(2)
O8 U N2 82.0(2)
O8 U N3 88.65(18)
O8 U O1 85.91(17)
O8 U O2 98.25(19)
O8 U O7 173.12(19)
C24 C23 H23A 109.6
C24 C23 H23B 109.6
N3 C23 C24 110.4(6)
N3 C23 H23A 109.6
N3 C23 H23B 109.6
H23A C23 H23B 108.1
N3 C25 H25A 109.5
N3 C25 H25B 109.5
N3 C25 H25C 109.5
H25A C25 H25B 109.5
H25A C25 H25C 109.5
H25B C25 H25C 109.5
C21 C22A H22A 108.4
C21 C22A H22B 108.4
N3 C22A C21 115.6(16)
N3 C22A H22A 108.4
N3 C22A H22B 108.4
H22A C22A H22B 107.4
C24 C23A H23C 109.6
C24 C23A H23D 109.6
N3 C23A C24 110.4(12)
N3 C23A H23C 109.6
N3 C23A H23D 109.6
H23C C23A H23D 108.1
N3 C25A H25D 109.5
N3 C25A H25E 109.5
N3 C25A H25F 109.5
H25D C25A H25E 109.5
H25D C25A H25F 109.5
H25E C25A H25F 109.5
H3SA C3S H3SB 109.5
H3SA C3S H3SC 109.5
H3SB C3S H3SC 109.5
O3S C3S H3SA 109.5
O3S C3S H3SB 109.5
O3S C3S H3SC 109.5
C3S O3S H3S 109.5
F21 C27 S2 110.5(9)
F22 C27 F21 107.4(11)
F22 C27 F23 108.3(11)
F22 C27 S2 111.8(7)
F23 C27 F21 107.5(9)
F23 C27 S2 111.1(9)
O21 S2 C27 102.2(5)
O21 S2 O23 113.8(3)
O22 S2 C27 104.6(5)
O22 S2 O21 115.2(4)
O22 S2 O23 115.1(4)
O23 S2 C27 103.7(5)
C21 C22 H22C 109.6
C21 C22 H22D 109.6
N3 C22 C21 110.2(7)
N3 C22 H22C 109.6
N3 C22 H22D 109.6
H22C C22 H22D 108.1

loop_
_geom_bond_atom_site_label_1
_geom_bond_atom_site_label_2
_geom_bond_distance
C1 H1 0.9500
C1 C2 1.457(9)
C1 N1 1.268(9)
C2 C3 1.408(10)
C2 C7 1.422(8)
C3 H3 0.9500
C3 C4 1.356(11)
C4 H4 0.9500
C4 C5 1.392(10)
C5 H5 0.9500
C5 C6 1.373(9)
C6 C7 1.410(8)
C6 O6 1.377(7)
C7 O1 1.328(7)
C8 H8A 0.9900
C8 H8B 0.9900
C8 C9 1.473(11)
C8 O6 1.445(7)
C9 H9A 0.9900
C9 H9B 0.9900
C9 O5 1.434(9)
C10 H10A 0.9900
C10 H10B 0.9900
C10 C11 1.476(12)
C10 O5 1.425(8)
C11 H11A 0.9900
C11 H11B 0.9900
C11 O4 1.425(8)
C12 H12A 0.9900
C12 H12B 0.9900
C12 C13 1.495(12)
C12 O4 1.426(10)
C13 H13A 0.9900
C13 H13B 0.9900
C13 O3 1.430(9)
C14 C15 1.381(11)
C14 C19 1.415(11)
C14 O3 1.374(10)
C15 H15 0.9500
C15 C16 1.399(17)
C16 H16 0.9500
C16 C17 1.325(19)
C17 H17 0.9500
C17 C18 1.443(12)
C18 C19 1.409(11)
C18 C20 1.438(14)
C19 O2 1.315(8)
C20 H20 0.9500
C20 N2 1.270(11)
C21 H21C 0.9900
C21 H21D 0.9900
C21 H21A 0.9900
C21 H21B 0.9900
C21 N2 1.497(10)
C21 C22A 1.45(2)
C21 C22 1.531(9)
C24 H24A 0.9900
C24 H24B 0.9900
C24 H24C 0.9900
C24 H24D 0.9900
C24 N1 1.474(8)
C24 C23 1.531(9)
C24 C23A 1.60(2)
C26 F11 1.334(9)
C26 F12 1.318(10)
C26 F13 1.333(9)
C26 S1 1.823(7)
Ca O1 2.525(4)
Ca O1S 2.376(4)
Ca O2 2.715(4)
Ca O2S 2.396(4)
Ca O3 2.627(5)
Ca O4 2.535(4)
Ca O5 2.600(4)
Ca O6 2.495(4)
Ca O11 2.486(5)
Ca U 3.9229(10)
N1 U 2.471(6)
N2 U 2.527(6)
N3 U 2.612(5)
N3 C23 1.469(8)
N3 C25 1.490(8)
N3 C22A 1.44(2)
N3 C23A 1.399(18)
N3 C25A 1.618(19)
N3 C22 1.450(8)
O1 U 2.310(4)
O1S H1S 0.8400
O1S C1S 1.419(8)
C1S H1SA 0.9800
C1S H1SB 0.9800
C1S H1SC 0.9800
O2 U 2.294(4)
O2S H2SA 0.99(8)
O2S H2SB 0.8456
O2S C2S 1.338(16)
C2S H2SB 0.4923
C2S H2SC 0.9800
C2S H2SD 0.9800
C2S H2SE 0.9800
O7 U 1.795(4)
O8 U 1.783(4)
O11 S1 1.450(4)
O12 S1 1.427(6)
O13 S1 1.445(5)
C23 H23A 0.9900
C23 H23B 0.9900
C25 H25A 0.9800
C25 H25B 0.9800
C25 H25C 0.9800
C22A H22A 0.9900
C22A H22B 0.9900
C23A H23C 0.9900
C23A H23D 0.9900
C25A H25D 0.9800
C25A H25E 0.9800
C25A H25F 0.9800
C3S H3SA 0.9800
C3S H3SB 0.9800
C3S H3SC 0.9800
C3S O3S 1.421(11)
O3S H3S 0.8400
C27 F21 1.341(14)
C27 F22 1.314(13)
C27 F23 1.325(12)
C27 S2 1.814(12)
O21 S2 1.437(6)
O22 S2 1.434(6)
O23 S2 1.439(5)
C22 H22C 0.9900
C22 H22D 0.9900
